data_1540465
loop_
_publ_author_name
'Nguyen, Ha T. T.'
'Truong, Ngan B.'
'Doan, Huong T. M.'
'Litaudon, Marc'
'Retailleau, Pascal'
'Do, Thao T.'
'Nguyen, Hung V.'
'Chau, Minh V.'
'Pham, Cuong V.'

_publ_section_title
;
 Cytotoxic Clerodane Diterpenoids from the Leaves of Casearia grewiifolia.
;
_journal_issue 11
_journal_name_full 'Journal of natural products'
_journal_page_first 2726
_journal_page_last 2730
_journal_paper_doi 10.1021/acs.jnatprod.5b00677
_journal_volume 78
_journal_year 2015
_chemical_formula_sum 'C28 H40 O8'
_chemical_formula_weight 504.60
_chemical_name_systematic
; 
 ? 
;
_space_group_IT_number 96
_symmetry_cell_setting tetragonal
_symmetry_space_group_name_Hall 'P 4nw 2abw'
_symmetry_space_group_name_H-M 'P 43 21 2'
_atom_sites_solution_hydrogens geom
_atom_sites_solution_primary direct
_atom_sites_solution_secondary difmap
_audit_creation_method SHELXL-97
_cell_angle_alpha 90.00
_cell_angle_beta 90.00
_cell_angle_gamma 90.00
_cell_formula_units_Z 8
_cell_length_a 10.5228(3)
_cell_length_b 10.5228(3)
_cell_length_c 52.456(4)
_cell_measurement_temperature 193(2)
_cell_volume 5808.4(5)
_computing_cell_refinement 'CrystalClear-SM Expert 2.0 r4 (Rigaku, 2009)'
_computing_data_collection 'CrystalClear-SM Expert 2.0 r4 (Rigaku, 2009)'
_computing_data_reduction 'CrystalClear-SM Expert 2.0 r4 (Rigaku, 2009)'
_computing_molecular_graphics 'PLATON (Spek, 2003)'
_computing_publication_material 'SHELXL97 (Sheldrick, 2008)'
_computing_structure_refinement 'SHELXL97 (Sheldrick, 2008); CRYSTALBUILDER (Welter, 2006)'
_computing_structure_solution 'SHELXS97 (Sheldrick, 2008)'
_diffrn_ambient_temperature 193(2)
_diffrn_detector_type 'RAPID II large area curved imaging plate detector '
_diffrn_measured_fraction_theta_full 0.997
_diffrn_measured_fraction_theta_max 0.997
_diffrn_measurement_device_type 'Rigaku rapid II RAXIS conversion'
_diffrn_measurement_method 'profile data from \w-scans'
_diffrn_radiation_monochromator graphite
_diffrn_radiation_source 'fine-focus sealed tube'
_diffrn_radiation_type CuK\a
_diffrn_radiation_wavelength 1.54187
_diffrn_reflns_av_R_equivalents 0.0339
_diffrn_reflns_av_sigmaI/netI 0.0286
_diffrn_reflns_limit_h_max 12
_diffrn_reflns_limit_h_min -10
_diffrn_reflns_limit_k_max 11
_diffrn_reflns_limit_k_min -11
_diffrn_reflns_limit_l_max 52
_diffrn_reflns_limit_l_min -63
_diffrn_reflns_number 26822
_diffrn_reflns_theta_full 68.25
_diffrn_reflns_theta_max 68.25
_diffrn_reflns_theta_min 3.37
_exptl_absorpt_coefficient_mu 0.685
_exptl_absorpt_correction_type multi-scan
_exptl_absorpt_process_details 'FS_ABSCOR (Rigaku, 2009)'
_exptl_crystal_colour colourless
_exptl_crystal_density_diffrn 1.154
_exptl_crystal_density_method 'not measured'
_exptl_crystal_description prism
_exptl_crystal_F_000 2176
_exptl_crystal_size_max 0.10
_exptl_crystal_size_mid 0.10
_exptl_crystal_size_min 0.10
_refine_diff_density_max 0.315
_refine_diff_density_min -0.200
_refine_diff_density_rms 0.047
_refine_ls_abs_structure_details 'Flack H D (1983), Acta Cryst. A39, 876-881'
_refine_ls_abs_structure_Flack -0.1(4)
_refine_ls_extinction_coef 0.0021(3)
_refine_ls_extinction_expression Fc^*^=kFc[1+0.001xFc^2^\l^3^/sin(2\q)]^-1/4^
_refine_ls_extinction_method SHELXL
_refine_ls_goodness_of_fit_ref 1.133
_refine_ls_hydrogen_treatment constr
_refine_ls_matrix_type full
_refine_ls_number_parameters 368
_refine_ls_number_reflns 5306
_refine_ls_number_restraints 15
_refine_ls_restrained_S_all 1.141
_refine_ls_R_factor_all 0.0912
_refine_ls_R_factor_gt 0.0633
_refine_ls_shift/su_max 0.001
_refine_ls_shift/su_mean 0.000
_refine_ls_structure_factor_coef Fsqd
_refine_ls_weighting_details 'calc w=1/[\s^2^(Fo^2^)+(0.0991P)^2^+1.6978P] where P=(Fo^2^+2Fc^2^)/3'
_refine_ls_weighting_scheme calc
_refine_ls_wR_factor_gt 0.1699
_refine_ls_wR_factor_ref 0.2145
_reflns_number_gt 3681
_reflns_number_total 5306
_reflns_threshold_expression >2sigma(I)
_cod_data_source_file np5b00677_si_002.cif
_cod_data_source_block 330
_cod_depositor_comments 'Adding full bibliography for 1540465--1540466.cif.'
_cod_database_code 1540465

loop_
_symmetry_equiv_pos_as_xyz
'x, y, z'
'-x, -y, z+1/2'
'-y+1/2, x+1/2, z+3/4'
'y+1/2, -x+1/2, z+1/4'
'y, x, -z'
'-y, -x, -z+1/2'
'-x+1/2, y+1/2, -z+3/4'
'x+1/2, -y+1/2, -z+1/4'

loop_
_atom_site_label
_atom_site_type_symbol
_atom_site_fract_x
_atom_site_fract_y
_atom_site_fract_z
_atom_site_U_iso_or_equiv
_atom_site_adp_type
_atom_site_occupancy
_atom_site_symmetry_multiplicity
_atom_site_calc_flag
_atom_site_refinement_flags
_atom_site_disorder_assembly
_atom_site_disorder_group
O1 O 0.1784(2) 0.3589(2) 0.94951(4) 0.0655(6) Uani 1 1 d . A .
O2 O 0.1112(2) 0.1695(2) 0.96681(5) 0.0737(7) Uani 1 1 d . A .
O3 O -0.0567(2) 0.1921(3) 1.00739(5) 0.0781(7) Uani 1 1 d . A .
H3 H 0.0143 0.1815 1.0144 0.117 Uiso 1 1 calc R . .
O4 O 0.0132(13) -0.0708(5) 0.92955(10) 0.310(6) Uani 1 1 d . . .
O5 O 0.3696(3) 0.2905(3) 0.96338(6) 0.0869(8) Uani 1 1 d . A .
O6 O 0.0335(4) 0.1233(3) 0.92643(6) 0.1133(12) Uani 1 1 d . . .
C1 C -0.1897(4) 0.5008(4) 0.96088(10) 0.0962(14) Uani 1 1 d . A .
H1A H -0.2369 0.4739 0.9763 0.115 Uiso 1 1 calc R . .
H1B H -0.2118 0.5906 0.9574 0.115 Uiso 1 1 calc R . .
C2 C -0.2322(4) 0.4198(5) 0.93849(9) 0.1032(16) Uani 1 1 d D . .
H2A H -0.3266 0.4100 0.9394 0.124 Uiso 0.525(10) 1 calc PR A 1
H2B H -0.3270 0.4138 0.9380 0.124 Uiso 0.475(10) 1 calc PR A 2
O7A O -0.2040(8) 0.5139(7) 0.91965(17) 0.093(2) Uani 0.525(10) 1 d PD A 1
C26A C -0.2631(12) 0.4933(15) 0.8976(3) 0.124(2) Uani 0.525(10) 1 d PD A 1
O8A O -0.3458(7) 0.4095(9) 0.89515(13) 0.120(4) Uani 0.525(10) 1 d PD A 1
C27A C -0.209(2) 0.550(2) 0.8738(4) 0.143(7) Uani 0.525(10) 1 d PD A 1
H27A H -0.2274 0.6420 0.8737 0.171 Uiso 0.525(10) 1 calc PR A 1
H27B H -0.2534 0.5118 0.8589 0.171 Uiso 0.525(10) 1 calc PR A 1
C28A C -0.068(2) 0.530(3) 0.8707(7) 0.40(2) Uani 0.525(10) 1 d PD A 1
H28A H -0.0411 0.4494 0.8785 0.479 Uiso 0.525(10) 1 calc PR A 1
H28B H -0.0444 0.5299 0.8524 0.479 Uiso 0.525(10) 1 calc PR A 1
C29A C -0.011(3) 0.642(3) 0.8841(4) 0.39(3) Uani 0.525(10) 1 d PD A 1
H29A H 0.0819 0.6374 0.8827 0.591 Uiso 0.525(10) 1 calc PR A 1
H29B H -0.0352 0.6395 0.9022 0.591 Uiso 0.525(10) 1 calc PR A 1
H29C H -0.0415 0.7205 0.8764 0.591 Uiso 0.525(10) 1 calc PR A 1
O7B O -0.1797(8) 0.4483(12) 0.91217(15) 0.097(3) Uani 0.475(10) 1 d PD A 2
C26B C -0.2568(12) 0.5159(17) 0.8976(3) 0.124(2) Uani 0.475(10) 1 d PD A 2
O8B O -0.3585(9) 0.5586(13) 0.90544(19) 0.161(6) Uani 0.475(10) 1 d PD A 2
C27B C -0.206(2) 0.605(2) 0.8780(5) 0.143(7) Uani 0.475(10) 1 d PD A 2
H27C H -0.1646 0.6779 0.8865 0.171 Uiso 0.475(10) 1 calc PR A 2
H27D H -0.2764 0.6371 0.8673 0.171 Uiso 0.475(10) 1 calc PR A 2
C28B C -0.112(3) 0.536(5) 0.8618(6) 0.40(2) Uani 0.475(10) 1 d PD A 2
H28C H -0.1375 0.4461 0.8594 0.479 Uiso 0.475(10) 1 calc PR A 2
H28D H -0.1055 0.5764 0.8448 0.479 Uiso 0.475(10) 1 calc PR A 2
C29B C 0.013(2) 0.543(3) 0.8752(7) 0.34(2) Uani 0.475(10) 1 d PD A 2
H29D H 0.0778 0.5008 0.8649 0.504 Uiso 0.475(10) 1 calc PR A 2
H29E H 0.0058 0.5002 0.8917 0.504 Uiso 0.475(10) 1 calc PR A 2
H29F H 0.0359 0.6320 0.8777 0.504 Uiso 0.475(10) 1 calc PR A 2
C3 C -0.1754(4) 0.2926(5) 0.93860(8) 0.0897(13) Uani 1 1 d . A .
H3A H -0.2086 0.2297 0.9274 0.108 Uiso 1 1 calc R . .
C4 C -0.0785(3) 0.2622(4) 0.95392(7) 0.0697(9) Uani 1 1 d . . .
C5 C -0.0182(3) 0.3500(3) 0.97322(6) 0.0588(8) Uani 1 1 d . A .
C6 C -0.0706(3) 0.3221(3) 1.00022(6) 0.0667(8) Uani 1 1 d . . .
H6 H -0.1641 0.3390 0.9995 0.080 Uiso 1 1 calc R A .
C7 C -0.0170(4) 0.4133(5) 1.01947(8) 0.0885(13) Uani 1 1 d . A .
H7A H 0.0763 0.4022 1.0203 0.106 Uiso 1 1 calc R . .
H7B H -0.0524 0.3932 1.0365 0.106 Uiso 1 1 calc R . .
C8 C -0.0469(4) 0.5517(5) 1.01297(10) 0.1001(15) Uani 1 1 d . . .
H8 H -0.1417 0.5579 1.0123 0.120 Uiso 1 1 calc R A .
C9 C 0.0012(4) 0.5901(4) 0.98629(10) 0.0881(12) Uani 1 1 d . A .
C10 C -0.0455(3) 0.4915(3) 0.96626(8) 0.0731(10) Uani 1 1 d . . .
H10 H -0.0002 0.5100 0.9499 0.088 Uiso 1 1 calc R A .
C11 C 0.1474(3) 0.6006(4) 0.98580(8) 0.0803(11) Uani 1 1 d . . .
H11A H 0.1746 0.6535 1.0004 0.096 Uiso 1 1 calc R A .
H11B H 0.1836 0.5147 0.9883 0.096 Uiso 1 1 calc R . .
C12 C 0.2044(4) 0.6570(3) 0.96150(9) 0.0811(11) Uani 1 1 d . A .
H12A H 0.1667 0.6127 0.9467 0.097 Uiso 1 1 calc R . .
H12B H 0.1791 0.7475 0.9604 0.097 Uiso 1 1 calc R . .
C13 C 0.3468(4) 0.6492(4) 0.95941(10) 0.0866(12) Uani 1 1 d . . .
C14 C 0.4047(6) 0.7022(5) 0.93620(12) 0.1085(17) Uani 1 1 d . A .
H14 H 0.4946 0.6980 0.9348 0.130 Uiso 1 1 calc R . .
C15 C 0.4228(4) 0.5983(4) 0.97703(11) 0.0948(14) Uani 1 1 d . A .
H15A H 0.5122 0.5969 0.9744 0.114 Uiso 1 1 calc R . .
H15B H 0.3876 0.5635 0.9922 0.114 Uiso 1 1 calc R . .
C16 C 0.3421(8) 0.7551(6) 0.91714(14) 0.141(2) Uani 1 1 d . . .
H16A H 0.2521 0.7613 0.9178 0.169 Uiso 1 1 calc R A .
H16B H 0.3871 0.7871 0.9028 0.169 Uiso 1 1 calc R . .
C17 C -0.0045(6) 0.6399(7) 1.03476(12) 0.157(3) Uani 1 1 d . A .
H17A H 0.0876 0.6329 1.0371 0.236 Uiso 1 1 calc R . .
H17B H -0.0476 0.6151 1.0506 0.236 Uiso 1 1 calc R . .
H17C H -0.0266 0.7279 1.0305 0.236 Uiso 1 1 calc R . .
C18 C -0.0009(4) 0.1436(4) 0.95268(7) 0.0760(10) Uani 1 1 d . A .
H18 H -0.0481 0.0691 0.9598 0.091 Uiso 1 1 calc R . .
C19 C 0.1194(3) 0.3025(3) 0.97133(7) 0.0597(8) Uani 1 1 d . . .
H19 H 0.1681 0.3213 0.9873 0.072 Uiso 1 1 calc R A .
C20 C -0.0519(4) 0.7225(4) 0.97953(14) 0.129(2) Uani 1 1 d . . .
H20A H -0.1422 0.7264 0.9841 0.193 Uiso 1 1 calc R A .
H20B H -0.0422 0.7374 0.9612 0.193 Uiso 1 1 calc R . .
H20C H -0.0052 0.7877 0.9890 0.193 Uiso 1 1 calc R . .
C21 C 0.0446(6) 0.0122(5) 0.91725(10) 0.1113(17) Uani 1 1 d . . .
C22 C 0.0887(6) 0.0032(7) 0.89093(9) 0.134(2) Uani 1 1 d . . .
H22A H 0.1727 0.0427 0.8895 0.201 Uiso 1 1 calc R . .
H22B H 0.0287 0.0473 0.8797 0.201 Uiso 1 1 calc R . .
H22C H 0.0943 -0.0864 0.8860 0.201 Uiso 1 1 calc R . .
C23 C 0.3049(4) 0.3365(4) 0.94661(8) 0.0731(10) Uani 1 1 d . . .
C24 C 0.3478(5) 0.3733(5) 0.92083(8) 0.0963(14) Uani 1 1 d . A .
H24A H 0.4400 0.3619 0.9195 0.144 Uiso 1 1 calc R . .
H24B H 0.3265 0.4627 0.9177 0.144 Uiso 1 1 calc R . .
H24C H 0.3054 0.3199 0.9081 0.144 Uiso 1 1 calc R . .

loop_
_atom_site_aniso_label
_atom_site_aniso_U_11
_atom_site_aniso_U_22
_atom_site_aniso_U_33
_atom_site_aniso_U_23
_atom_site_aniso_U_13
_atom_site_aniso_U_12
O1 0.0574(13) 0.0563(13) 0.0828(14) 0.0057(11) 0.0105(11) -0.0073(10)
O2 0.0667(15) 0.0491(12) 0.1054(17) 0.0003(12) 0.0126(13) -0.0046(10)
O3 0.0612(15) 0.0847(18) 0.0884(16) 0.0201(14) -0.0029(13) -0.0152(12)
O4 0.710(19) 0.088(3) 0.131(4) -0.025(3) 0.103(7) -0.029(7)
O5 0.0587(15) 0.0767(17) 0.125(2) 0.0071(16) 0.0149(15) 0.0054(13)
O6 0.154(3) 0.090(2) 0.096(2) -0.0305(17) 0.049(2) -0.038(2)
C1 0.054(2) 0.081(3) 0.153(4) 0.025(3) -0.018(2) -0.0032(19)
C2 0.073(3) 0.116(4) 0.121(4) 0.051(3) -0.026(2) -0.024(3)
O7A 0.074(4) 0.070(4) 0.136(6) 0.029(4) -0.020(4) -0.001(3)
C26A 0.084(4) 0.177(8) 0.111(4) 0.041(5) -0.012(3) 0.005(5)
O8A 0.095(5) 0.156(8) 0.108(5) 0.030(5) -0.037(4) -0.026(5)
C27A 0.161(8) 0.145(19) 0.122(8) 0.049(11) -0.031(6) -0.015(10)
C28A 0.25(3) 0.75(5) 0.20(2) 0.27(3) 0.11(2) 0.06(3)
C29A 0.74(9) 0.29(3) 0.159(17) 0.09(2) -0.02(3) -0.25(5)
O7B 0.064(4) 0.117(8) 0.111(6) 0.047(5) -0.015(4) -0.001(5)
C26B 0.084(4) 0.177(8) 0.111(4) 0.041(5) -0.012(3) 0.005(5)
O8B 0.096(6) 0.226(15) 0.159(8) 0.064(8) 0.003(6) 0.054(7)
C27B 0.161(8) 0.145(19) 0.122(8) 0.049(11) -0.031(6) -0.015(10)
C28B 0.25(3) 0.75(5) 0.20(2) 0.27(3) 0.11(2) 0.06(3)
C29B 0.137(17) 0.22(3) 0.65(7) -0.14(4) 0.16(3) -0.021(18)
C3 0.074(3) 0.107(3) 0.088(2) 0.012(2) -0.015(2) -0.038(2)
C4 0.062(2) 0.068(2) 0.079(2) -0.0023(18) 0.0010(17) -0.0168(16)
C5 0.0507(17) 0.0551(18) 0.0707(18) 0.0033(14) -0.0024(14) -0.0075(13)
C6 0.0545(18) 0.074(2) 0.0713(19) -0.0011(17) 0.0033(16) -0.0105(15)
C7 0.059(2) 0.121(4) 0.085(2) -0.032(2) 0.0089(19) -0.026(2)
C8 0.070(3) 0.097(3) 0.134(4) -0.047(3) 0.031(3) -0.022(2)
C9 0.057(2) 0.060(2) 0.147(4) -0.016(2) 0.010(2) -0.0071(16)
C10 0.0485(18) 0.0588(19) 0.112(3) 0.004(2) -0.0043(18) -0.0074(15)
C11 0.055(2) 0.062(2) 0.124(3) -0.021(2) 0.008(2) -0.0115(16)
C12 0.067(2) 0.0521(19) 0.124(3) -0.008(2) 0.005(2) -0.0084(16)
C13 0.071(3) 0.059(2) 0.129(3) -0.012(2) 0.023(3) -0.0103(18)
C14 0.110(4) 0.074(3) 0.141(4) -0.012(3) 0.036(3) -0.026(3)
C15 0.067(2) 0.074(3) 0.143(4) -0.026(3) 0.015(3) -0.010(2)
C16 0.174(7) 0.100(4) 0.148(5) 0.006(4) 0.044(5) -0.021(4)
C17 0.132(5) 0.161(6) 0.179(5) -0.117(5) 0.063(4) -0.067(4)
C18 0.080(2) 0.072(2) 0.075(2) -0.0105(18) 0.0148(19) -0.0215(19)
C19 0.0528(17) 0.0484(17) 0.0779(19) 0.0024(15) 0.0075(15) -0.0076(13)
C20 0.070(3) 0.058(2) 0.259(7) -0.020(3) 0.021(3) 0.008(2)
C21 0.161(5) 0.081(3) 0.092(3) -0.013(3) -0.002(3) 0.011(3)
C22 0.136(5) 0.167(6) 0.098(3) -0.054(4) 0.007(3) 0.035(4)
C23 0.058(2) 0.057(2) 0.104(3) -0.0039(19) 0.017(2) -0.0040(16)
C24 0.096(3) 0.097(3) 0.096(3) 0.000(2) 0.039(3) -0.010(3)

loop_
_atom_type_symbol
_atom_type_description
_atom_type_scat_dispersion_real
_atom_type_scat_dispersion_imag
_atom_type_scat_source
C C 0.0181 0.0091 'International Tables Vol C Tables 4.2.6.8 and 6.1.1.4'
H H 0.0000 0.0000 'International Tables Vol C Tables 4.2.6.8 and 6.1.1.4'
O O 0.0492 0.0322 'International Tables Vol C Tables 4.2.6.8 and 6.1.1.4'

loop_
_geom_angle_atom_site_label_1
_geom_angle_atom_site_label_2
_geom_angle_atom_site_label_3
_geom_angle
C23 O1 C19 116.2(3)
C18 O2 C19 109.1(3)
C6 O3 H3 109.5
C21 O6 C18 121.5(4)
C2 C1 C10 113.2(4)
C2 C1 H1A 108.9
C10 C1 H1A 108.9
C2 C1 H1B 108.9
C10 C1 H1B 108.9
H1A C1 H1B 107.7
O7A C2 C3 123.4(6)
O7A C2 O7B 32.7(4)
C3 C2 O7B 92.1(6)
O7A C2 C1 94.8(5)
C3 C2 C1 112.9(4)
O7B C2 C1 119.1(6)
O7A C2 H2A 108.1
C3 C2 H2A 108.1
O7B C2 H2A 115.3
C1 C2 H2A 108.1
O7A C2 H2B 103.3
C3 C2 H2B 110.5
O7B C2 H2B 110.5
C1 C2 H2B 110.5
H2A C2 H2B 5.0
C26A O7A C2 113.0(10)
O8A C26A O7A 122.1(13)
O8A C26A C27A 117.3(14)
O7A C26A C27A 119.0(14)
C26A C27A C28A 114(2)
C26A C27A H27A 108.7
C28A C27A H27A 108.7
C26A C27A H27B 108.7
C28A C27A H27B 108.7
H27A C27A H27B 107.6
C29A C28A C27A 104.0(13)
C29A C28A H28A 110.9
C27A C28A H28A 110.9
C29A C28A H28B 110.9
C27A C28A H28B 110.9
H28A C28A H28B 109.0
C28A C29A H29A 109.5
C28A C29A H29B 109.5
H29A C29A H29B 109.5
C28A C29A H29C 109.5
H29A C29A H29C 109.5
H29B C29A H29C 109.5
C26B O7B C2 114.3(10)
O8B C26B O7B 122.3(15)
O8B C26B C27B 108.3(15)
O7B C26B C27B 121.1(16)
C26B C27B C28B 109(3)
C26B C27B H27C 109.8
C28B C27B H27C 109.8
C26B C27B H27D 109.8
C28B C27B H27D 109.8
H27C C27B H27D 108.3
C29B C28B C27B 106.9(14)
C29B C28B H28C 110.4
C27B C28B H28C 110.4
C29B C28B H28D 110.4
C27B C28B H28D 110.4
H28C C28B H28D 108.6
C28B C29B H29D 109.5
C28B C29B H29E 109.5
H29D C29B H29E 109.5
C28B C29B H29F 109.5
H29D C29B H29F 109.5
H29E C29B H29F 109.5
C4 C3 C2 122.1(4)
C4 C3 H3A 118.9
C2 C3 H3A 118.9
C3 C4 C18 126.2(4)
C3 C4 C5 125.3(4)
C18 C4 C5 108.1(3)
C4 C5 C19 98.9(3)
C4 C5 C6 110.4(3)
C19 C5 C6 109.5(3)
C4 C5 C10 110.4(3)
C19 C5 C10 118.0(3)
C6 C5 C10 109.2(3)
O3 C6 C7 113.4(3)
O3 C6 C5 112.7(3)
C7 C6 C5 111.1(3)
O3 C6 H6 106.3
C7 C6 H6 106.3
C5 C6 H6 106.3
C6 C7 C8 112.4(4)
C6 C7 H7A 109.1
C8 C7 H7A 109.1
C6 C7 H7B 109.1
C8 C7 H7B 109.1
H7A C7 H7B 107.9
C7 C8 C17 110.5(5)
C7 C8 C9 112.6(4)
C17 C8 C9 114.9(4)
C7 C8 H8 106.1
C17 C8 H8 106.1
C9 C8 H8 106.1
C20 C9 C8 109.1(4)
C20 C9 C11 107.0(3)
C8 C9 C11 111.2(4)
C20 C9 C10 109.4(4)
C8 C9 C10 109.5(3)
C11 C9 C10 110.6(3)
C1 C10 C9 113.0(3)
C1 C10 C5 106.5(3)
C9 C10 C5 114.9(3)
C1 C10 H10 107.4
C9 C10 H10 107.4
C5 C10 H10 107.4
C12 C11 C9 115.6(4)
C12 C11 H11A 108.4
C9 C11 H11A 108.4
C12 C11 H11B 108.4
C9 C11 H11B 108.4
H11A C11 H11B 107.4
C13 C12 C11 115.5(4)
C13 C12 H12A 108.4
C11 C12 H12A 108.4
C13 C12 H12B 108.4
C11 C12 H12B 108.4
H12A C12 H12B 107.5
C15 C13 C14 118.5(5)
C15 C13 C12 124.6(4)
C14 C13 C12 116.9(5)
C16 C14 C13 125.4(6)
C16 C14 H14 117.3
C13 C14 H14 117.3
C13 C15 H15A 120.0
C13 C15 H15B 120.0
H15A C15 H15B 120.0
C14 C16 H16A 120.0
C14 C16 H16B 120.0
H16A C16 H16B 120.0
C8 C17 H17A 109.5
C8 C17 H17B 109.5
H17A C17 H17B 109.5
C8 C17 H17C 109.5
H17A C17 H17C 109.5
H17B C17 H17C 109.5
O2 C18 O6 108.6(3)
O2 C18 C4 105.7(3)
O6 C18 C4 107.6(3)
O2 C18 H18 111.6
O6 C18 H18 111.6
C4 C18 H18 111.6
O2 C19 O1 107.5(3)
O2 C19 C5 105.9(2)
O1 C19 C5 109.0(3)
O2 C19 H19 111.4
O1 C19 H19 111.4
C5 C19 H19 111.4
C9 C20 H20A 109.5
C9 C20 H20B 109.5
H20A C20 H20B 109.5
C9 C20 H20C 109.5
H20A C20 H20C 109.5
H20B C20 H20C 109.5
O4 C21 O6 117.8(5)
O4 C21 C22 125.5(6)
O6 C21 C22 116.5(6)
C21 C22 H22A 109.5
C21 C22 H22B 109.5
H22A C22 H22B 109.5
C21 C22 H22C 109.5
H22A C22 H22C 109.5
H22B C22 H22C 109.5
O5 C23 O1 122.5(4)
O5 C23 C24 126.6(4)
O1 C23 C24 110.9(4)
C23 C24 H24A 109.5
C23 C24 H24B 109.5
H24A C24 H24B 109.5
C23 C24 H24C 109.5
H24A C24 H24C 109.5
H24B C24 H24C 109.5

loop_
_geom_bond_atom_site_label_1
_geom_bond_atom_site_label_2
_geom_bond_distance
O1 C23 1.361(4)
O1 C19 1.431(4)
O2 C18 1.420(5)
O2 C19 1.422(4)
O3 C6 1.426(4)
O3 H3 0.8400
O4 C21 1.135(7)
O5 C23 1.213(5)
O6 C21 1.270(6)
O6 C18 1.440(4)
C1 C2 1.518(7)
C1 C10 1.547(5)
C1 H1A 0.9900
C1 H1B 0.9900
C2 O7A 1.430(7)
C2 C3 1.465(7)
C2 O7B 1.517(7)
C2 H2A 1.0000
C2 H2B 1.0000
O7A C26A 1.331(9)
C26A O8A 1.245(10)
C26A C27A 1.495(9)
C27A C28A 1.506(10)
C27A H27A 0.9900
C27A H27B 0.9900
C28A C29A 1.495(7)
C28A H28A 0.9900
C28A H28B 0.9900
C29A H29A 0.9800
C29A H29B 0.9800
C29A H29C 0.9800
O7B C26B 1.323(9)
C26B O8B 1.232(10)
C26B C27B 1.485(10)
C27B C28B 1.497(10)
C27B H27C 0.9900
C27B H27D 0.9900
C28B C29B 1.485(10)
C28B H28C 0.9900
C28B H28D 0.9900
C29B H29D 0.9800
C29B H29E 0.9800
C29B H29F 0.9800
C3 C4 1.337(6)
C3 H3A 0.9500
C4 C18 1.493(6)
C4 C5 1.510(5)
C5 C19 1.535(5)
C5 C6 1.548(5)
C5 C10 1.560(5)
C6 C7 1.503(5)
C6 H6 1.0000
C7 C8 1.528(7)
C7 H7A 0.9900
C7 H7B 0.9900
C8 C17 1.539(6)
C8 C9 1.542(7)
C8 H8 1.0000
C9 C20 1.542(6)
C9 C11 1.543(5)
C9 C10 1.557(6)
C10 H10 1.0000
C11 C12 1.529(6)
C11 H11A 0.9900
C11 H11B 0.9900
C12 C13 1.504(6)
C12 H12A 0.9900
C12 H12B 0.9900
C13 C15 1.335(6)
C13 C14 1.471(7)
C14 C16 1.321(8)
C14 H14 0.9500
C15 H15A 0.9500
C15 H15B 0.9500
C16 H16A 0.9500
C16 H16B 0.9500
C17 H17A 0.9800
C17 H17B 0.9800
C17 H17C 0.9800
C18 H18 1.0000
C19 H19 1.0000
C20 H20A 0.9800
C20 H20B 0.9800
C20 H20C 0.9800
C21 C22 1.460(7)
C22 H22A 0.9800
C22 H22B 0.9800
C22 H22C 0.9800
C23 C24 1.477(6)
C24 H24A 0.9800
C24 H24B 0.9800
C24 H24C 0.9800

loop_
_geom_torsion_atom_site_label_1
_geom_torsion_atom_site_label_2
_geom_torsion_atom_site_label_3
_geom_torsion_atom_site_label_4
_geom_torsion
C10 C1 C2 O7A -85.8(5)
C10 C1 C2 C3 43.7(5)
C10 C1 C2 O7B -62.6(7)
C3 C2 O7A C26A 77.3(11)
O7B C2 O7A C26A 58.5(13)
C1 C2 O7A C26A -161.1(10)
C2 O7A C26A O8A 8.3(19)
C2 O7A C26A C27A -157.1(14)
O8A C26A C27A C28A -119.0(19)
O7A C26A C27A C28A 47(2)
C26A C27A C28A C29A -88(2)
O7A C2 O7B C26B -52.5(14)
C3 C2 O7B C26B 143.0(14)
C1 C2 O7B C26B -99.2(13)
C2 O7B C26B O8B 5(3)
C2 O7B C26B C27B 149.2(17)
O8B C26B C27B C28B -159.7(19)
O7B C26B C27B C28B 51(3)
C26B C27B C28B C29B -85(3)
O7A C2 C3 C4 100.6(7)
O7B C2 C3 C4 110.6(5)
C1 C2 C3 C4 -12.3(6)
C2 C3 C4 C18 -169.6(4)
C2 C3 C4 C5 2.0(6)
C3 C4 C5 C19 -146.1(4)
C18 C4 C5 C19 26.8(3)
C3 C4 C5 C6 99.2(4)
C18 C4 C5 C6 -88.0(3)
C3 C4 C5 C10 -21.7(5)
C18 C4 C5 C10 151.2(3)
C4 C5 C6 O3 54.6(4)
C19 C5 C6 O3 -53.2(3)
C10 C5 C6 O3 176.2(3)
C4 C5 C6 C7 -176.9(3)
C19 C5 C6 C7 75.3(4)
C10 C5 C6 C7 -55.3(4)
O3 C6 C7 C8 -173.1(3)
C5 C6 C7 C8 58.7(4)
C6 C7 C8 C17 173.1(3)
C6 C7 C8 C9 -57.0(4)
C7 C8 C9 C20 170.7(4)
C17 C8 C9 C20 -61.7(6)
C7 C8 C9 C11 -71.5(4)
C17 C8 C9 C11 56.1(6)
C7 C8 C9 C10 50.9(5)
C17 C8 C9 C10 178.6(4)
C2 C1 C10 C9 170.9(3)
C2 C1 C10 C5 -62.1(4)
C20 C9 C10 C1 -47.7(5)
C8 C9 C10 C1 71.8(5)
C11 C9 C10 C1 -165.3(4)
C20 C9 C10 C5 -170.1(3)
C8 C9 C10 C5 -50.6(4)
C11 C9 C10 C5 72.2(4)
C4 C5 C10 C1 48.5(4)
C19 C5 C10 C1 161.1(3)
C6 C5 C10 C1 -73.0(4)
C4 C5 C10 C9 174.4(3)
C19 C5 C10 C9 -73.0(4)
C6 C5 C10 C9 52.9(4)
C20 C9 C11 C12 -52.3(5)
C8 C9 C11 C12 -171.3(3)
C10 C9 C11 C12 66.8(4)
C9 C11 C12 C13 -171.2(3)
C11 C12 C13 C15 -0.4(6)
C11 C12 C13 C14 179.8(3)
C15 C13 C14 C16 179.8(5)
C12 C13 C14 C16 -0.3(7)
C19 O2 C18 O6 101.9(3)
C19 O2 C18 C4 -13.3(4)
C21 O6 C18 O2 99.4(5)
C21 O6 C18 C4 -146.6(5)
C3 C4 C18 O2 162.7(3)
C5 C4 C18 O2 -10.0(4)
C3 C4 C18 O6 46.8(5)
C5 C4 C18 O6 -125.9(3)
C18 O2 C19 O1 -85.1(3)
C18 O2 C19 C5 31.3(3)
C23 O1 C19 O2 -72.1(3)
C23 O1 C19 C5 173.6(3)
C4 C5 C19 O2 -34.7(3)
C6 C5 C19 O2 80.7(3)
C10 C5 C19 O2 -153.6(3)
C4 C5 C19 O1 80.7(3)
C6 C5 C19 O1 -163.9(3)
C10 C5 C19 O1 -38.2(4)
C18 O6 C21 O4 8.4(11)
C18 O6 C21 C22 -175.8(5)
C19 O1 C23 O5 -12.2(5)
C19 O1 C23 C24 166.9(3)
